data_7048556
loop_
_publ_author_name
'Shova, Sergiu'
'Vlad, Angelica'
'Cazacu, Maria'
'Krzystek, J.'
'Ozarowski, Andrew'
'Mal\<cek, Michal'
'Bucinsky, Lukas'
'Rapta, Peter'
'Cano, Joan'
'Telser, Joshua'
'Arion, Vladimir B.'

_publ_section_title
;
 Dinuclear manganese(iii) complexes with bioinspired coordination and
 variable linkers showing weak exchange effects: a synthetic, structural,
 spectroscopic and computation study.
;
_journal_issue 18
_journal_name_full 'Dalton transactions (Cambridge, England : 2003)'
_journal_page_first 5909
_journal_page_last 5922
_journal_paper_doi 10.1039/c8dt04596h
_journal_volume 48
_journal_year 2019
_chemical_formula_moiety 'C94 H140 Mn2 N4 O10 Si4, 5.5(H2 O)'
_chemical_formula_sum 'C94 H151 Mn2 N4 O15.5 Si4'
_chemical_formula_weight 1807.43
_space_group_crystal_system monoclinic
_space_group_IT_number 14
_space_group_name_Hall '-P 2ybc'
_space_group_name_H-M_alt 'P 1 21/c 1'
_symmetry_space_group_name_Hall '-P 2ybc'
_symmetry_space_group_name_H-M 'P 1 21/c 1'
_atom_sites_solution_hydrogens geom
_atom_sites_solution_primary dual
_atom_sites_solution_secondary difmap
_audit_creation_date 2018-03-21
_audit_creation_method
;
Olex2 1.2
(compiled 2017.08.10 svn.r3458 for OlexSys, GUI svn.r5381)
;
_audit_update_record
;
2018-10-25 deposited with the CCDC.
2019-01-04 downloaded from the CCDC.
;
_cell_angle_alpha 90.00
_cell_angle_beta 106.126(5)
_cell_angle_gamma 90.00
_cell_formula_units_Z 2
_cell_length_a 15.790(2)
_cell_length_b 14.221(2)
_cell_length_c 23.958(3)
_cell_measurement_reflns_used 9987
_cell_measurement_temperature 100(2)
_cell_measurement_theta_max 25.18
_cell_measurement_theta_min 2.28
_cell_volume 5168.1(12)
_computing_cell_refinement 'SAINT V8.32B (?, 2016)'
_computing_data_reduction 'SAINT V8.32B (?, 2016)'
_computing_molecular_graphics 'Olex2 (Dolomanov et al., 2009)'
_computing_publication_material 'Olex2 (Dolomanov et al., 2009)'
_computing_structure_refinement 'ShelXL (Sheldrick, 2015)'
_computing_structure_solution 'ShelXT (Sheldrick, 2015)'
_diffrn_ambient_temperature 100.0
_diffrn_measured_fraction_theta_full 0.995
_diffrn_measured_fraction_theta_max 0.995
_diffrn_measurement_device_type 'Bruker APEX-II CCD'
_diffrn_measurement_method '\f and \w scans'
_diffrn_radiation_monochromator graphite
_diffrn_radiation_type MoK\a
_diffrn_radiation_wavelength 0.71073
_diffrn_reflns_av_R_equivalents 0.0576
_diffrn_reflns_av_unetI/netI 0.0336
_diffrn_reflns_limit_h_max 18
_diffrn_reflns_limit_h_min -18
_diffrn_reflns_limit_k_max 16
_diffrn_reflns_limit_k_min -16
_diffrn_reflns_limit_l_max 26
_diffrn_reflns_limit_l_min -28
_diffrn_reflns_number 64669
_diffrn_reflns_theta_full 25.03
_diffrn_reflns_theta_max 25.03
_diffrn_reflns_theta_min 2.28
_diffrn_source 'fine-focus sealed tube'
_diffrn_standards_number 0
_exptl_absorpt_coefficient_mu 0.350
_exptl_absorpt_correction_T_max 0.7452
_exptl_absorpt_correction_T_min 0.6610
_exptl_absorpt_correction_type multi-scan
_exptl_absorpt_process_details
'SADABS-2012/1 (Bruker,2012) was used for absorption correction. wR2(int) was 0.1019 before and 0.0375 after correction. The Ratio of minimum to maximum transmission is 0.8870. The \l/2 correction factor is 0.0015.'
_exptl_crystal_colour 'clear dark green'
_exptl_crystal_colour_lustre clear
_exptl_crystal_colour_modifier dark
_exptl_crystal_colour_primary green
_exptl_crystal_density_diffrn 1.161
_exptl_crystal_density_method 'not measured'
_exptl_crystal_description prism
_exptl_crystal_F_000 1946
_exptl_crystal_size_max 0.41
_exptl_crystal_size_mid 0.096
_exptl_crystal_size_min 0.072
_refine_diff_density_max 1.877
_refine_diff_density_min -0.976
_refine_diff_density_rms 0.086
_refine_ls_extinction_method none
_refine_ls_goodness_of_fit_ref 1.030
_refine_ls_hydrogen_treatment constr
_refine_ls_matrix_type full
_refine_ls_number_parameters 567
_refine_ls_number_reflns 9090
_refine_ls_number_restraints 3
_refine_ls_restrained_S_all 1.030
_refine_ls_R_factor_all 0.0957
_refine_ls_R_factor_gt 0.0779
_refine_ls_shift/su_max 0.001
_refine_ls_shift/su_mean 0.000
_refine_ls_structure_factor_coef Fsqd
_refine_ls_weighting_details 'calc w=1/[\s^2^(Fo^2^)+(0.1144P)^2^+12.5516P] where P=(Fo^2^+2Fc^2^)/3'
_refine_ls_weighting_scheme calc
_refine_ls_wR_factor_gt 0.2045
_refine_ls_wR_factor_ref 0.2170
_reflns_number_gt 7227
_reflns_number_total 9090
_reflns_threshold_expression >2sigma(I)
_cod_data_source_file c8dt04596h2.cif
_cod_data_source_block mo_vlar300117_p21c
_cod_depositor_comments 'Adding full bibliography for 7048556--7048558.cif.'
_cod_original_cell_volume 5168.3(13)
_cod_original_formula_sum 'C94 H151 Mn2 N4 O15.50 Si4'
_cod_database_code 7048556
_olex2_refinement_description
;
1. Fixed Uiso
 At 1.2 times of:
  All C(H) groups, All C(H,H) groups, All C(H,H,H,H) groups
 At 1.5 times of:
  All C(H,H,H) groups, All O(H,H) groups
2. Restrained distances
 C42X-C41X \\sim C41-C42
 with sigma of 0.01
 O5-C41 \\sim O5X-C41X
 with sigma of 0.01
 O4-C41 \\sim O4X-C41X
 with sigma of 0.01
3. Uiso/Uaniso restraints and constraints
Uanis(O3X) = Uanis(O3)
Uanis(Si1) = Uanis(Si1X)
Uiso(C20X) = Uiso(C19) = Uiso(C19X) = Uiso(C20)
4. Others
 Sof(Si1X)=Sof(O3X)=Sof(C19)=Sof(H19A)=Sof(H19B)=Sof(H19C)=Sof(C20X)=Sof(H20D)=
 Sof(H20E)=Sof(H20F)=1-FVAR(1)
 Sof(Si1)=Sof(O3)=Sof(C19X)=Sof(H19D)=Sof(H19E)=Sof(H19F)=Sof(C20)=Sof(H20A)=
 Sof(H20B)=Sof(H20C)=FVAR(1)
 Fixed Sof: Si2(0.5) Si2X(0.5) O4(0.5) O4X(0.5) O5(0.5) O5X(0.5) H18A(0.5)
 H18B(0.5) H18C(0.5) H18D(0.5) C21(0.5) H21A(0.5) H21B(0.5) H21C(0.5) C21X(0.5)
 H21D(0.5) H21E(0.5) H21F(0.5) C22(0.5) H22A(0.5) H22B(0.5) H22C(0.5) C22X(0.5)
 H22D(0.5) H22E(0.5) H22F(0.5) H23C(0.5) H23D(0.5) H23A(0.5) H23B(0.5) C34(0.5)
 H34A(0.5) H34B(0.5) H34C(0.5) C34X(0.5) H34D(0.5) H34E(0.5) H34F(0.5) C35(0.5)
 H35A(0.5) H35B(0.5) H35C(0.5) C35X(0.5) H35D(0.5) H35E(0.5) H35F(0.5) C36(0.5)
 H36A(0.5) H36B(0.5) H36C(0.5) C36X(0.5) H36D(0.5) H36E(0.5) H36F(0.5) C41(0.5)
 C41X(0.5) C44(0.5) H44(0.5) C45(0.5) C46(0.5) H46(0.5) C47(0.5) H47(0.5)
 C42(0.5) C43(0.5) H43(0.5) C47X(0.5) H47X(0.5) C42X(0.5) C43X(0.5) H43X(0.5)
 C44X(0.5) H44X(0.5) C45X(0.5) C46X(0.5) H46X(0.5) O4W(0.25) H4WA(0.25)
 H4WB(0.25) O6W(0.25) H6WA(0.25) H6WB(0.25) O1W(0.25) H1WA(0.25) H1WB(0.25)
 O5W(0.25) H5WA(0.25) H5WB(0.25) O2W(0.75) H2WA(0.75) H2WB(0.75) O3W(0.75)
 H3WA(0.75) H3WB(0.75) O7W(0.25) H7WA(0.25) H7WB(0.25)
5.a Riding coordinates:
 C19(H19A,H19B,H19C), O4W(H4WA,H4WB), O6W(H6WA,H6WB), O1W(H1WA,H1WB), O5W(H5WA,
 H5WB), O2W(H2WA,H2WB), O3W(H3WA,H3WB), O7W(H7WA,H7WB)
5.b Secondary CH2 refined with riding coordinates:
 C16(H16A,H16B), C17(H17A,H17B), C18(H18A,H18B), C18(H18C,H18D), C23(H23C,
 H23D), C23(H23A,H23B), C24(H24A,H24B), C25(H25A,H25B)
5.c Aromatic/amide H refined with riding coordinates:
 C3(H3), C5(H5), C15(H15), C26(H26), C28(H28), C30(H30), C44(H44), C46(H46),
 C47(H47), C43(H43), C47X(H47X), C43X(H43X), C44X(H44X), C46X(H46X)
5.d Fitted hexagon refined as free rotating group:
 C44(C45,C46,C47,C42,C43), C47X(C42X,C43X,C44X,C45X,C46X)
5.e Idealised Me refined as rotating group:
 C8(H8A,H8B,H8C), C9(H9A,H9B,H9C), C10(H10A,H10B,H10C), C12(H12A,H12B,H12C),
 C13(H13A,H13B,H13C), C14(H14A,H14B,H14C), C19X(H19D,H19E,H19F), C20(H20A,H20B,
 H20C), C20X(H20D,H20E,H20F), C21(H21A,H21B,H21C), C21X(H21D,H21E,H21F),
 C22(H22A,H22B,H22C), C22X(H22D,H22E,H22F), C34(H34A,H34B,H34C), C34X(H34D,H34E,
 H34F), C35(H35A,H35B,H35C), C35X(H35D,H35E,H35F), C36(H36A,H36B,H36C),
 C36X(H36D,H36E,H36F), C38(H38A,H38B,H38C), C39(H39A,H39B,H39C), C40(H40A,H40B,
 H40C)
;
_olex2_submission_special_instructions 'No special instructions were received'

loop_
_space_group_symop_id
_space_group_symop_operation_xyz
1 'x, y, z'
2 '-x, y+1/2, -z+1/2'
3 '-x, -y, -z'
4 'x, -y-1/2, z-1/2'

loop_
_atom_site_label
_atom_site_type_symbol
_atom_site_fract_x
_atom_site_fract_y
_atom_site_fract_z
_atom_site_U_iso_or_equiv
_atom_site_adp_type
_atom_site_occupancy
_atom_site_calc_flag
_atom_site_disorder_assembly
_atom_site_disorder_group
_atom_site_refinement_flags_posn
Mn1 Mn 0.37919(4) 0.65007(4) 0.20229(2) 0.02536(19) Uani 1 d . . .
Si1 Si 0.08325(11) 0.56739(11) 0.31301(8) 0.0357(4) Uani 0.790(3) d A 1 .
Si1X Si 0.1144(5) 0.5794(4) 0.3441(3) 0.0357(4) Uani 0.210(3) d A 2 .
Si2 Si 0.21009(19) 0.38952(19) 0.33067(15) 0.0443(6) Uani 0.50 d A 1 .
Si2X Si 0.16276(16) 0.37582(15) 0.29403(10) 0.0283(5) Uani 0.50 d A 2 .
O1 O 0.49319(17) 0.60923(18) 0.23587(11) 0.0303(6) Uani 1 d B . .
O2 O 0.26166(18) 0.68001(18) 0.16599(11) 0.0297(6) Uani 1 d A . .
O3 O 0.1441(3) 0.4766(3) 0.3288(3) 0.0553(14) Uani 0.790(3) d A 1 .
O3X O 0.1210(14) 0.4828(16) 0.2969(10) 0.0553(14) Uani 0.210(3) d A 2 .
O4 O 0.4007(5) 0.6752(4) 0.1143(3) 0.030(2) Uiso 0.50 d B 2 D
O4X O 0.4235(5) 0.6799(4) 0.1221(3) 0.031(2) Uiso 0.50 d B 1 D
O5 O 0.4159(6) 0.7838(6) 0.1799(3) 0.032(3) Uiso 0.50 d B 2 D
O5X O 0.4324(6) 0.7882(6) 0.1893(3) 0.028(2) Uiso 0.50 d B 1 D
N1 N 0.3759(2) 0.7052(2) 0.28371(14) 0.0298(7) Uani 1 d B . .
N2 N 0.3430(2) 0.5104(2) 0.18486(13) 0.0272(7) Uani 1 d A . .
C1 C 0.5552(3) 0.6391(3) 0.28188(17) 0.0286(8) Uani 1 d . . .
C2 C 0.6449(3) 0.6158(3) 0.28672(19) 0.0342(9) Uani 1 d B . .
C3 C 0.7069(3) 0.6400(3) 0.3385(2) 0.0386(10) Uani 1 d . . .
H3 H 0.7665 0.6231 0.3427 0.046 Uiso 1 calc B . R
C4 C 0.6879(3) 0.6875(3) 0.38470(19) 0.0374(10) Uani 1 d B . .
C5 C 0.6022(3) 0.7139(3) 0.37754(17) 0.0338(9) Uani 1 d . . .
H5 H 0.5876 0.7487 0.4074 0.041 Uiso 1 calc B . R
C6 C 0.5345(3) 0.6906(3) 0.32669(16) 0.0298(8) Uani 1 d B . .
C7 C 0.6709(3) 0.5686(3) 0.2368(2) 0.0399(10) Uani 1 d . . .
C8 C 0.6272(3) 0.4711(3) 0.2225(2) 0.0500(12) Uani 1 d B . .
H8A H 0.6393 0.4333 0.2581 0.075 Uiso 1 calc . . GR
H8B H 0.6512 0.4393 0.1940 0.075 Uiso 1 calc . . GR
H8C H 0.5634 0.4788 0.2065 0.075 Uiso 1 calc . . GR
C9 C 0.6422(3) 0.6311(3) 0.1824(2) 0.0431(11) Uani 1 d B . .
H9A H 0.5777 0.6355 0.1698 0.065 Uiso 1 calc . . GR
H9B H 0.6632 0.6035 0.1511 0.065 Uiso 1 calc . . GR
H9C H 0.6675 0.6941 0.1915 0.065 Uiso 1 calc . . GR
C10 C 0.7705(3) 0.5544(4) 0.2508(2) 0.0558(13) Uani 1 d B . .
H10A H 0.8002 0.6156 0.2578 0.084 Uiso 1 calc . . GR
H10B H 0.7847 0.5234 0.2180 0.084 Uiso 1 calc . . GR
H10C H 0.7907 0.5151 0.2856 0.084 Uiso 1 calc . . GR
C11 C 0.7615(3) 0.7043(3) 0.4419(2) 0.0443(11) Uani 1 d . . .
C12 C 0.8404(3) 0.7512(4) 0.4287(2) 0.0510(12) Uani 1 d B . .
H12A H 0.8661 0.7083 0.4059 0.077 Uiso 1 calc . . GR
H12B H 0.8846 0.7665 0.4652 0.077 Uiso 1 calc . . GR
H12C H 0.8212 0.8090 0.4066 0.077 Uiso 1 calc . . GR
C13 C 0.7296(3) 0.7662(4) 0.4838(2) 0.0509(12) Uani 1 d B . .
H13A H 0.7087 0.8264 0.4650 0.076 Uiso 1 calc . . GR
H13B H 0.7782 0.7774 0.5187 0.076 Uiso 1 calc . . GR
H13C H 0.6812 0.7347 0.4945 0.076 Uiso 1 calc . . GR
C14 C 0.7904(4) 0.6085(4) 0.4709(2) 0.0612(15) Uani 1 d B . .
H14A H 0.7401 0.5781 0.4799 0.092 Uiso 1 calc . . GR
H14B H 0.8378 0.6179 0.5068 0.092 Uiso 1 calc . . GR
H14C H 0.8118 0.5685 0.4444 0.092 Uiso 1 calc . . GR
C15 C 0.4470(3) 0.7181(3) 0.32519(16) 0.0308(9) Uani 1 d . . .
H15 H 0.4404 0.7497 0.3587 0.037 Uiso 1 calc B . R
C16 C 0.2931(3) 0.7365(3) 0.29283(18) 0.0338(9) Uani 1 d . . .
H16A H 0.2606 0.7759 0.2597 0.041 Uiso 1 calc B . R
H16B H 0.3047 0.7749 0.3287 0.041 Uiso 1 calc . . R
C17 C 0.2378(3) 0.6506(3) 0.2983(2) 0.0388(10) Uani 1 d A . .
H17A H 0.2252 0.6141 0.2617 0.047 Uiso 1 calc . . R
H17B H 0.2726 0.6100 0.3299 0.047 Uiso 1 calc . . R
C18 C 0.1515(3) 0.6753(3) 0.3106(2) 0.0477(11) Uani 1 d . . .
H18A H 0.1176 0.7184 0.2801 0.057 Uiso 0.50 calc A 1 R
H18B H 0.1638 0.7085 0.3483 0.057 Uiso 0.50 calc A 1 R
H18C H 0.1068 0.6912 0.2739 0.057 Uiso 0.50 calc A 2 R
H18D H 0.1599 0.7309 0.3365 0.057 Uiso 0.50 calc A 2 R
C19 C 0.026(3) 0.580(3) 0.369(2) 0.0753(17) Uiso 0.210(3) d A 1 .
H19A H 0.0664 0.5712 0.4075 0.113 Uiso 0.210(3) d A 1 R
H19B H -0.0235 0.5361 0.3630 0.113 Uiso 0.210(3) d A 1 R
H19C H 0.0032 0.6448 0.3651 0.113 Uiso 0.210(3) d A 1 R
C19X C 0.0083(7) 0.5856(9) 0.3574(5) 0.0753(17) Uiso 0.790(3) d A 2 .
H19D H 0.0108 0.6296 0.3892 0.113 Uiso 0.790(3) calc A 2 GR
H19E H -0.0084 0.5231 0.3680 0.113 Uiso 0.790(3) calc A 2 GR
H19F H -0.0355 0.6074 0.3222 0.113 Uiso 0.790(3) calc A 2 GR
C20 C 0.0122(6) 0.5464(6) 0.2363(4) 0.0753(17) Uiso 0.790(3) d A 1 .
H20A H -0.0380 0.5898 0.2276 0.113 Uiso 0.790(3) calc A 1 GR
H20B H -0.0095 0.4814 0.2327 0.113 Uiso 0.790(3) calc A 1 GR
H20C H 0.0472 0.5569 0.2089 0.113 Uiso 0.790(3) calc A 1 GR
C20X C 0.162(2) 0.564(2) 0.4153(13) 0.0753(17) Uiso 0.210(3) d A 2 .
H20D H 0.2070 0.5149 0.4208 0.113 Uiso 0.210(3) calc A 2 GR
H20E H 0.1168 0.5445 0.4342 0.113 Uiso 0.210(3) calc A 2 GR
H20F H 0.1887 0.6228 0.4325 0.113 Uiso 0.210(3) calc A 2 GR
C21 C 0.3057(8) 0.3951(9) 0.3969(5) 0.067(3) Uiso 0.50 d A 1 .
H21A H 0.3387 0.3359 0.4012 0.101 Uiso 0.50 calc A 1 GR
H21B H 0.2843 0.4049 0.4312 0.101 Uiso 0.50 calc A 1 GR
H21C H 0.3443 0.4473 0.3933 0.101 Uiso 0.50 calc A 1 GR
C21X C 0.2168(9) 0.3154(10) 0.3629(6) 0.079(4) Uiso 0.50 d A 2 .
H21D H 0.2233 0.2485 0.3553 0.118 Uiso 0.50 calc A 2 GR
H21E H 0.1806 0.3226 0.3899 0.118 Uiso 0.50 calc A 2 GR
H21F H 0.2750 0.3431 0.3800 0.118 Uiso 0.50 calc A 2 GR
C22 C 0.1485(8) 0.2820(9) 0.3331(6) 0.068(3) Uiso 0.50 d A 1 .
H22A H 0.1045 0.2727 0.2956 0.102 Uiso 0.50 calc A 1 GR
H22B H 0.1188 0.2871 0.3638 0.102 Uiso 0.50 calc A 1 GR
H22C H 0.1891 0.2284 0.3411 0.102 Uiso 0.50 calc A 1 GR
C22X C 0.0633(8) 0.3097(9) 0.2551(5) 0.064(3) Uiso 0.50 d A 2 .
H22D H 0.0468 0.3268 0.2138 0.096 Uiso 0.50 calc A 2 GR
H22E H 0.0147 0.3251 0.2716 0.096 Uiso 0.50 calc A 2 GR
H22F H 0.0755 0.2421 0.2591 0.096 Uiso 0.50 calc A 2 GR
C23 C 0.2422(3) 0.3917(4) 0.2529(3) 0.0568(14) Uani 1 d . . .
H23C H 0.2426 0.3308 0.2329 0.068 Uiso 0.50 calc A 2 R
H23D H 0.2141 0.4371 0.2220 0.068 Uiso 0.50 calc A 2 R
H23A H 0.2353 0.3288 0.2345 0.068 Uiso 0.50 calc A 1 R
H23B H 0.2059 0.4378 0.2256 0.068 Uiso 0.50 calc A 1 R
C24 C 0.3381(3) 0.4213(3) 0.27243(18) 0.0346(9) Uani 1 d A . .
H24A H 0.3713 0.3746 0.3008 0.042 Uiso 1 calc . . R
H24B H 0.3422 0.4824 0.2928 0.042 Uiso 1 calc . . R
C25 C 0.3817(3) 0.4308(3) 0.22361(17) 0.0283(8) Uani 1 d . . .
H25A H 0.4458 0.4413 0.2403 0.034 Uiso 1 calc A . R
H25B H 0.3737 0.3718 0.2008 0.034 Uiso 1 calc . . R
C26 C 0.2886(3) 0.4908(3) 0.13603(17) 0.0313(9) Uani 1 d . . .
H26 H 0.2828 0.4264 0.1252 0.038 Uiso 1 calc A . R
C27 C 0.2346(3) 0.5577(3) 0.09511(17) 0.0314(9) Uani 1 d A . .
C28 C 0.1937(3) 0.5264(3) 0.03873(18) 0.0361(9) Uani 1 d . . .
H28 H 0.2048 0.4643 0.0280 0.043 Uiso 1 calc A . R
C29 C 0.1377(3) 0.5832(3) -0.00181(17) 0.0353(9) Uani 1 d A . .
C30 C 0.1202(3) 0.6723(3) 0.01767(18) 0.0342(9) Uani 1 d . . .
H30 H 0.0799 0.7117 -0.0091 0.041 Uiso 1 calc A . R
C31 C 0.1580(3) 0.7074(3) 0.07361(17) 0.0318(9) Uani 1 d A . .
C32 C 0.2203(3) 0.6499(3) 0.11302(17) 0.0298(8) Uani 1 d . . .
C33 C 0.0980(3) 0.5511(3) -0.06483(18) 0.0431(11) Uani 1 d . . .
C34 C 0.0348(10) 0.6259(10) -0.0986(5) 0.071(4) Uani 0.50 d A 1 .
H34A H -0.0129 0.6357 -0.0804 0.106 Uiso 0.50 calc A 1 GR
H34B H 0.0100 0.6050 -0.1388 0.106 Uiso 0.50 calc A 1 GR
H34C H 0.0669 0.6850 -0.0982 0.106 Uiso 0.50 calc A 1 GR
C34X C -0.0028(8) 0.5627(12) -0.0835(5) 0.071(4) Uani 0.50 d A 2 .
H34D H -0.0287 0.5223 -0.0594 0.106 Uiso 0.50 calc A 2 GR
H34E H -0.0261 0.5448 -0.1244 0.106 Uiso 0.50 calc A 2 GR
H34F H -0.0178 0.6285 -0.0785 0.106 Uiso 0.50 calc A 2 GR
C35 C 0.0581(10) 0.4584(9) -0.0664(5) 0.064(3) Uani 0.50 d A 1 .
H35A H 0.1003 0.4154 -0.0413 0.097 Uiso 0.50 calc A 1 GR
H35B H 0.0419 0.4346 -0.1064 0.097 Uiso 0.50 calc A 1 GR
H35C H 0.0052 0.4630 -0.0528 0.097 Uiso 0.50 calc A 1 GR
C35X C 0.1199(12) 0.4459(9) -0.0763(6) 0.082(5) Uani 0.50 d A 2 .
H35D H 0.1832 0.4348 -0.0602 0.123 Uiso 0.50 calc A 2 GR
H35E H 0.1030 0.4339 -0.1183 0.123 Uiso 0.50 calc A 2 GR
H35F H 0.0870 0.4036 -0.0577 0.123 Uiso 0.50 calc A 2 GR
C36 C 0.1743(10) 0.5490(14) -0.0911(6) 0.083(4) Uani 0.50 d A 1 .
H36A H 0.1918 0.6135 -0.0971 0.125 Uiso 0.50 calc A 1 GR
H36B H 0.1566 0.5161 -0.1285 0.125 Uiso 0.50 calc A 1 GR
H36C H 0.2241 0.5160 -0.0649 0.125 Uiso 0.50 calc A 1 GR
C36X C 0.1350(12) 0.6080(12) -0.1060(6) 0.081(4) Uani 0.50 d A 2 .
H36D H 0.1107 0.6718 -0.1093 0.121 Uiso 0.50 calc A 2 GR
H36E H 0.1190 0.5780 -0.1444 0.121 Uiso 0.50 calc A 2 GR
H36F H 0.1993 0.6109 -0.0911 0.121 Uiso 0.50 calc A 2 GR
C37 C 0.1329(3) 0.8046(3) 0.09234(19) 0.0371(10) Uani 1 d . . .
C38 C 0.0925(3) 0.7918(3) 0.1428(2) 0.0483(12) Uani 1 d A . .
H38A H 0.0389 0.7536 0.1300 0.072 Uiso 1 calc . . GR
H38B H 0.0777 0.8534 0.1557 0.072 Uiso 1 calc . . GR
H38C H 0.1349 0.7601 0.1750 0.072 Uiso 1 calc . . GR
C39 C 0.0654(4) 0.8551(3) 0.0429(2) 0.0552(14) Uani 1 d A . .
H39A H 0.0898 0.8630 0.0098 0.083 Uiso 1 calc . . GR
H39B H 0.0519 0.9169 0.0564 0.083 Uiso 1 calc . . GR
H39C H 0.0113 0.8176 0.0310 0.083 Uiso 1 calc . . GR
C40 C 0.2142(3) 0.8684(3) 0.1101(2) 0.0418(11) Uani 1 d A . .
H40A H 0.2570 0.8418 0.1441 0.063 Uiso 1 calc . . GR
H40B H 0.1966 0.9312 0.1195 0.063 Uiso 1 calc . . GR
H40C H 0.2410 0.8731 0.0779 0.063 Uiso 1 calc . . GR
C41 C 0.4180(8) 0.7597(5) 0.1298(4) 0.031(3) Uiso 0.50 d B 2 D
C41X C 0.4397(7) 0.7635(5) 0.1407(4) 0.028(3) Uiso 0.50 d B 1 D
C44 C 0.4488(4) 0.8683(3) -0.00697(17) 0.0351(18) Uiso 0.50 d B 2 .
H44 H 0.4484 0.8492 -0.0450 0.042 Uiso 0.50 calc B 2 R
C45 C 0.4639(4) 0.9619(3) 0.0094(2) 0.0252(15) Uiso 0.50 d . 2 G
C46 C 0.4643(4) 0.9899(3) 0.0651(2) 0.029(3) Uiso 0.50 d B 2 G
H46 H 0.4747 1.0539 0.0763 0.035 Uiso 0.50 calc B 2 R
C47 C 0.4496(4) 0.9243(4) 0.10437(18) 0.028(4) Uiso 0.50 d B 2 G
H47 H 0.4499 0.9434 0.1424 0.034 Uiso 0.50 calc B 2 R
C42 C 0.4345(4) 0.8306(3) 0.08797(19) 0.0259(16) Uiso 0.50 d B 2 DG
C43 C 0.4341(4) 0.8026(3) 0.0323(2) 0.0358(18) Uiso 0.50 d B 2 G
H43 H 0.4237 0.7387 0.0211 0.043 Uiso 0.50 calc B 2 R
C47X C 0.4518(4) 0.9294(4) 0.1101(3) 0.032(4) Uiso 0.50 d B 1 .
H47X H 0.4228 0.9490 0.1380 0.039 Uiso 0.50 calc B 1 R
C42X C 0.4716(4) 0.8349(3) 0.1056(2) 0.0261(16) Uiso 0.50 d B 1 DG
C43X C 0.5140(4) 0.8063(3) 0.0648(2) 0.0318(17) Uiso 0.50 d B 1 G
H43X H 0.5275 0.7417 0.0618 0.038 Uiso 0.50 calc B 1 R
C44X C 0.5366(3) 0.8721(3) 0.0285(2) 0.0309(17) Uiso 0.50 d B 1 G
H44X H 0.5656 0.8525 0.0007 0.037 Uiso 0.50 calc B 1 R
C45X C 0.5168(4) 0.9666(3) 0.0330(2) 0.0254(15) Uiso 0.50 d . 1 G
C46X C 0.4744(5) 0.9952(3) 0.0738(3) 0.029(3) Uiso 0.50 d B 1 G
H46X H 0.4609 1.0598 0.0769 0.034 Uiso 0.50 calc B 1 R
O4W O 0.4772(9) 0.6239(10) -0.0616(6) 0.055(3) Uiso 0.25 d C 2 .
H4WA H 0.4916 0.6476 -0.0270 0.082 Uiso 0.25 d C 2 R
H4WB H 0.4506 0.5712 -0.0740 0.082 Uiso 0.25 d C 2 R
O6W O 0.5962(11) 0.4494(12) -0.0255(7) 0.068(4) Uiso 0.25 d D 3 .
H6WA H 0.6022 0.5098 -0.0202 0.102 Uiso 0.25 d D 3 R
H6WB H 0.6478 0.4229 -0.0165 0.102 Uiso 0.25 d D 3 R
O1W O 0.3192(10) 0.7192(11) -0.0131(6) 0.059(4) Uiso 0.25 d E 2 .
H1WA H 0.3502 0.6854 0.0156 0.089 Uiso 0.25 d E 2 R
H1WB H 0.3532 0.7411 -0.0331 0.089 Uiso 0.25 d E 2 R
O5W O 0.5634(16) 0.5282(17) -0.0493(11) 0.101(7) Uiso 0.25 d F 2 .
H5WA H 0.5269 0.5028 -0.0352 0.152 Uiso 0.25 d F 2 R
H5WB H 0.6045 0.5507 -0.0240 0.152 Uiso 0.25 d F 2 R
O2W O 0.3020(3) 0.8328(3) -0.04168(19) 0.0518(11) Uiso 0.75 d G 1 .
H2WA H 0.2669 0.8736 -0.0323 0.078 Uiso 0.75 d G 1 R
H2WB H 0.3436 0.8693 -0.0428 0.078 Uiso 0.75 d G 1 R
O3W O 0.3790(3) 0.6508(3) -0.05026(19) 0.0507(11) Uiso 0.75 d H 1 .
H3WA H 0.3750 0.7103 -0.0501 0.076 Uiso 0.75 d H 1 R
H3WB H 0.4299 0.6331 -0.0561 0.076 Uiso 0.75 d H 1 R
O7W O 0.5228(9) 0.5481(10) -0.0759(7) 0.050(3) Uiso 0.25 d I 1 .
H7WA H 0.5358 0.5922 -0.0497 0.075 Uiso 0.25 d I 1 R
H7WB H 0.5329 0.5681 -0.1078 0.075 Uiso 0.25 d I 1 R

loop_
_atom_site_aniso_label
_atom_site_aniso_U_11
_atom_site_aniso_U_22
_atom_site_aniso_U_33
_atom_site_aniso_U_23
_atom_site_aniso_U_13
_atom_site_aniso_U_12
Mn1 0.0344(3) 0.0184(3) 0.0240(3) 0.0021(2) 0.0093(2) -0.0021(2)
Si1 0.0406(10) 0.0330(8) 0.0379(11) -0.0007(7) 0.0181(8) -0.0004(7)
Si1X 0.0406(10) 0.0330(8) 0.0379(11) -0.0007(7) 0.0181(8) -0.0004(7)
Si2 0.0431(15) 0.0364(14) 0.0614(19) 0.0207(13) 0.0279(15) 0.0055(12)
Si2X 0.0319(12) 0.0280(12) 0.0236(11) 0.0020(9) 0.0055(10) 0.0004(9)
O1 0.0346(15) 0.0250(14) 0.0316(14) -0.0011(11) 0.0097(12) -0.0010(11)
O2 0.0375(15) 0.0208(13) 0.0283(14) -0.0016(11) 0.0047(12) 0.0002(11)
O3 0.044(3) 0.033(2) 0.096(4) 0.008(3) 0.032(3) 0.001(2)
O3X 0.044(3) 0.033(2) 0.096(4) 0.008(3) 0.032(3) 0.001(2)
N1 0.0403(19) 0.0234(16) 0.0296(17) 0.0030(13) 0.0161(15) -0.0020(14)
N2 0.0355(18) 0.0185(15) 0.0278(17) 0.0047(13) 0.0093(14) 0.0015(13)
C1 0.035(2) 0.0182(18) 0.031(2) 0.0082(15) 0.0067(16) -0.0020(15)
C2 0.037(2) 0.0218(19) 0.044(2) 0.0104(17) 0.0117(19) 0.0003(16)
C3 0.032(2) 0.027(2) 0.053(3) 0.0161(19) 0.0063(19) -0.0006(17)
C4 0.043(2) 0.026(2) 0.039(2) 0.0092(18) 0.0049(19) -0.0053(18)
C5 0.047(2) 0.0221(19) 0.031(2) 0.0058(16) 0.0091(18) -0.0057(17)
C6 0.040(2) 0.0216(18) 0.0267(19) 0.0075(15) 0.0079(17) -0.0038(16)
C7 0.040(2) 0.030(2) 0.053(3) 0.0057(19) 0.020(2) -0.0004(18)
C8 0.064(3) 0.029(2) 0.069(3) -0.001(2) 0.038(3) 0.003(2)
C9 0.048(3) 0.038(2) 0.050(3) 0.002(2) 0.024(2) 0.001(2)
C10 0.044(3) 0.061(3) 0.068(3) 0.007(3) 0.025(2) 0.010(2)
C11 0.047(3) 0.032(2) 0.044(3) 0.017(2) -0.003(2) -0.0027(19)
C12 0.040(3) 0.043(3) 0.059(3) 0.007(2) -0.005(2) 0.001(2)
C13 0.059(3) 0.049(3) 0.035(2) 0.004(2) -0.002(2) -0.015(2)
C14 0.077(4) 0.038(3) 0.052(3) 0.013(2) -0.010(3) 0.000(3)
C15 0.047(2) 0.0242(19) 0.0233(19) 0.0033(15) 0.0132(18) -0.0067(17)
C16 0.041(2) 0.028(2) 0.037(2) -0.0051(17) 0.0178(18) -0.0063(17)
C17 0.046(3) 0.035(2) 0.041(2) 0.0027(19) 0.022(2) -0.0066(19)
C18 0.044(3) 0.038(3) 0.066(3) -0.004(2) 0.023(2) 0.000(2)
C23 0.056(3) 0.035(3) 0.093(4) 0.028(3) 0.045(3) 0.009(2)
C24 0.049(3) 0.025(2) 0.031(2) 0.0046(16) 0.0134(18) 0.0038(18)
C25 0.035(2) 0.0168(18) 0.032(2) 0.0081(15) 0.0074(16) 0.0021(15)
C26 0.046(2) 0.0179(18) 0.029(2) 0.0028(15) 0.0096(18) 0.0003(17)
C27 0.042(2) 0.0217(19) 0.028(2) 0.0028(16) 0.0063(17) -0.0014(17)
C28 0.053(3) 0.024(2) 0.032(2) 0.0013(17) 0.0121(19) 0.0002(18)
C29 0.043(2) 0.032(2) 0.029(2) 0.0040(17) 0.0066(18) -0.0005(18)
C30 0.038(2) 0.028(2) 0.034(2) 0.0044(17) 0.0064(18) -0.0008(17)
C31 0.038(2) 0.0214(19) 0.035(2) 0.0009(16) 0.0072(17) -0.0022(16)
C32 0.035(2) 0.0233(19) 0.030(2) 0.0027(16) 0.0075(17) -0.0042(16)
C33 0.062(3) 0.034(2) 0.030(2) 0.0015(18) 0.008(2) 0.012(2)
C34 0.091(10) 0.067(8) 0.035(6) -0.014(5) -0.016(6) 0.025(7)
C34X 0.062(7) 0.104(11) 0.040(6) -0.029(7) 0.005(5) -0.008(7)
C35 0.100(10) 0.050(7) 0.028(5) -0.009(5) -0.007(6) -0.024(7)
C35X 0.124(13) 0.049(7) 0.050(7) -0.015(6) -0.014(8) 0.024(9)
C36 0.087(10) 0.120(14) 0.047(8) -0.007(8) 0.026(7) 0.000(9)
C36X 0.112(13) 0.088(11) 0.043(7) 0.000(7) 0.021(8) -0.014(9)
C37 0.041(2) 0.024(2) 0.041(2) -0.0007(17) 0.0015(19) 0.0046(18)
C38 0.052(3) 0.037(3) 0.057(3) -0.006(2) 0.016(2) 0.008(2)
C39 0.062(3) 0.033(2) 0.056(3) -0.005(2) -0.008(2) 0.015(2)
C40 0.052(3) 0.020(2) 0.046(3) 0.0006(18) 0.001(2) -0.0011(18)

loop_
_atom_type_symbol
_atom_type_description
_atom_type_scat_dispersion_real
_atom_type_scat_dispersion_imag
_atom_type_scat_source
C C 0.0033 0.0016 'International Tables Vol C Tables 4.2.6.8 and 6.1.1.4'
H H 0.0000 0.0000 'International Tables Vol C Tables 4.2.6.8 and 6.1.1.4'
Mn Mn 0.3368 0.7283 'International Tables Vol C Tables 4.2.6.8 and 6.1.1.4'
N N 0.0061 0.0033 'International Tables Vol C Tables 4.2.6.8 and 6.1.1.4'
O O 0.0106 0.0060 'International Tables Vol C Tables 4.2.6.8 and 6.1.1.4'
Si Si 0.0817 0.0704 'International Tables Vol C Tables 4.2.6.8 and 6.1.1.4'

loop_
_geom_angle_atom_site_label_1
_geom_angle_atom_site_label_2
_geom_angle_atom_site_label_3
_geom_angle
_geom_angle_site_symmetry_3
O1 Mn1 O2 174.74(12) .
O1 Mn1 O4 94.3(2) .
O1 Mn1 O4X 86.3(2) .
O1 Mn1 O5 95.2(3) .
O1 Mn1 O5X 88.7(2) .
O1 Mn1 N1 89.15(12) .
O1 Mn1 N2 88.14(12) .
O1 Mn1 C41 95.7(3) .
O1 Mn1 C41X 88.5(3) .
O2 Mn1 O4 85.2(2) .
O2 Mn1 O4X 93.7(2) .
O2 Mn1 O5 89.1(3) .
O2 Mn1 O5X 95.8(2) .
O2 Mn1 N1 93.98(12) .
O2 Mn1 N2 86.67(12) .
O2 Mn1 C41 86.5(3) .
O2 Mn1 C41X 94.0(3) .
O4 Mn1 O4X 9.2(3) .
O4 Mn1 C41 29.9(2) .
O4 Mn1 C41X 34.8(3) .
O4X Mn1 C41 27.2(3) .
O4X Mn1 C41X 29.9(2) .
O5 Mn1 O4 59.6(2) .
O5 Mn1 O4X 55.9(3) .
O5 Mn1 O5X 7.7(3) .
O5 Mn1 N1 88.8(2) .
O5 Mn1 C41 29.7(2) .
O5 Mn1 C41X 26.3(3) .
O5X Mn1 O4 64.0(3) .
O5X Mn1 O4X 59.3(2) .
O5X Mn1 C41 34.5(3) .
O5X Mn1 C41X 29.5(2) .
N1 Mn1 O4 148.37(18) .
N1 Mn1 O4X 143.76(19) .
N1 Mn1 O5X 84.65(19) .
N1 Mn1 C41 118.5(2) .
N1 Mn1 C41X 114.1(2) .
N2 Mn1 O4 93.91(18) .
N2 Mn1 O4X 98.14(18) .
N2 Mn1 O5 153.4(2) .
N2 Mn1 O5X 157.42(19) .
N2 Mn1 N1 117.65(12) .
N2 Mn1 C41 123.8(2) .
N2 Mn1 C41X 128.0(2) .
C41 Mn1 C41X 8.4(3) .
O3 Si1 C18 110.8(3) .
O3 Si1 C19 107.4(15) .
O3 Si1 C20 105.0(4) .
C18 Si1 C20 106.8(3) .
C19 Si1 C18 110.3(15) .
C19 Si1 C20 116.5(14) .
C18 Si1X O3X 102.8(8) .
C18 Si1X C19X 119.2(6) .
C19X Si1X O3X 111.6(9) .
C20X Si1X O3X 116.8(14) .
C20X Si1X C18 117.1(12) .
C20X Si1X C19X 90.0(12) .
O3 Si2 C21 110.8(5) .
O3 Si2 C22 107.4(5) .
O3 Si2 C23 106.4(3) .
C21 Si2 C23 115.1(4) .
C22 Si2 C21 108.8(6) .
C22 Si2 C23 108.0(5) .
O3X Si2X C21X 118.5(9) .
O3X Si2X C22X 101.2(9) .
O3X Si2X C23 104.5(8) .
C21X Si2X C22X 109.4(6) .
C23 Si2X C21X 109.0(5) .
C23 Si2X C22X 114.2(4) .
C1 O1 Mn1 131.8(2) .
C32 O2 Mn1 122.3(2) .
Si1 O3 Si2 166.8(4) .
Si2X O3X Si1X 144.6(15) .
C41 O4 Mn1 87.3(5) .
C41X O4X Mn1 87.6(5) .
C41 O5 Mn1 94.6(6) .
C41X O5X Mn1 91.1(5) .
C15 N1 Mn1 121.6(3) .
C15 N1 C16 117.9(3) .
C16 N1 Mn1 120.3(3) .
C25 N2 Mn1 124.1(2) .
C26 N2 Mn1 118.1(3) .
C26 N2 C25 117.6(3) .
O1 C1 C2 118.7(4) .
O1 C1 C6 121.7(4) .
C6 C1 C2 119.6(4) .
C1 C2 C7 121.0(4) .
C3 C2 C1 116.8(4) .
C3 C2 C7 122.1(4) .
C2 C3 C4 124.9(4) .
C3 C4 C11 120.1(4) .
C5 C4 C3 117.1(4) .
C5 C4 C11 122.7(4) .
C4 C5 C6 121.8(4) .
C1 C6 C5 119.7(4) .
C1 C6 C15 123.5(4) .
C5 C6 C15 116.8(4) .
C2 C7 C8 111.6(3) .
C2 C7 C9 109.3(3) .
C2 C7 C10 111.8(4) .
C9 C7 C8 108.9(4) .
C10 C7 C8 107.4(4) .
C10 C7 C9 107.8(4) .
C12 C11 C4 109.8(4) .
C12 C11 C14 108.9(4) .
C13 C11 C4 111.6(4) .
C13 C11 C12 108.8(4) .
C13 C11 C14 109.0(4) .
C14 C11 C4 108.6(4) .
N1 C15 C6 127.6(4) .
N1 C16 C17 109.1(3) .
C18 C17 C16 113.4(4) .
Si1X C18 Si1 24.7(3) .
C17 C18 Si1 111.7(3) .
C17 C18 Si1X 109.9(4) .
Si2X C23 Si2 29.05(13) .
C24 C23 Si2 101.6(4) .
C24 C23 Si2X 130.6(4) .
C23 C24 C25 114.5(4) .
N2 C25 C24 110.7(3) .
N2 C26 C27 126.4(4) .
C28 C27 C26 118.0(4) .
C28 C27 C32 121.1(4) .
C32 C27 C26 120.8(3) .
C29 C28 C27 121.9(4) .
C28 C29 C30 116.2(4) .
C28 C29 C33 121.7(4) .
C30 C29 C33 122.1(4) .
C31 C30 C29 124.7(4) .
C30 C31 C32 117.7(4) .
C30 C31 C37 121.6(4) .
C32 C31 C37 120.7(3) .
O2 C32 C27 120.7(3) .
O2 C32 C31 121.2(3) .
C27 C32 C31 118.1(3) .
C29 C33 C34X 111.1(5) .
C29 C33 C35X 113.9(6) .
C34 C33 C29 110.0(5) .
C34 C33 C34X 45.6(7) .
C34 C33 C35X 135.3(7) .
C34X C33 C35X 108.1(9) .
C35 C33 C29 110.5(5) .
C35 C33 C34 113.7(9) .
C35 C33 C34X 71.6(9) .
C35 C33 C35X 41.5(7) .
C35 C33 C36 111.2(10) .
C35 C33 C36X 135.1(8) .
C36 C33 C29 105.2(7) .
C36 C33 C34 105.8(10) .
C36 C33 C34X 139.8(8) .
C36 C33 C35X 70.6(10) .
C36 C33 C36X 40.5(8) .
C36X C33 C29 110.9(6) .
C36X C33 C34 66.2(9) .
C36X C33 C34X 108.0(9) .
C36X C33 C35X 104.5(10) .
C38 C37 C31 108.8(3) .
C38 C37 C39 108.2(4) .
C38 C37 C40 110.7(4) .
C39 C37 C31 112.1(4) .
C40 C37 C31 110.4(3) .
C40 C37 C39 106.6(4) .
O4 C41 Mn1 62.8(4) .
O4 C41 C42 120.5(7) .
O5 C41 Mn1 55.8(5) .
O5 C41 O4 118.6(7) .
O5 C41 C42 120.8(7) .
C42 C41 Mn1 174.6(6) .
O4X C41X Mn1 62.5(4) .
O4X C41X C42X 120.4(7) .
O5X C41X Mn1 59.5(5) .
O5X C41X O4X 121.8(7) .
O5X C41X C42X 117.8(7) .
C42X C41X Mn1 176.2(5) .
C45 C44 C43 120.0 .
C44 C45 C45 127.1(6) 3_675
C44 C45 C46 120.0 .
C46 C45 C45 104.1(6) 3_675
C45 C46 C47 120.0 .
C42 C47 C46 120.0 .
C47 C42 C41 120.4(4) .
C47 C42 C43 120.0 .
C43 C42 C41 119.6(4) .
C42 C43 C44 120.0 .
C42X C47X C46X 120.0 .
C47X C42X C41X 119.7(4) .
C43X C42X C41X 120.0(4) .
C43X C42X C47X 120.0 .
C42X C43X C44X 120.0 .
C45X C44X C43X 120.0 .
C44X C45X C45X 117.5(6) 3_675
C46X C45X C44X 120.0 .
C46X C45X C45X 112.4(6) 3_675
C45X C46X C47X 120.0 .

loop_
_geom_bond_atom_site_label_1
_geom_bond_atom_site_label_2
_geom_bond_distance
_geom_bond_site_symmetry_2
Mn1 O1 1.849(3) .
Mn1 O2 1.867(3) .
Mn1 O4 2.256(7) .
Mn1 O4X 2.259(7) .
Mn1 O5 2.101(9) .
Mn1 O5X 2.192(8) .
Mn1 N1 2.116(3) .
Mn1 N2 2.077(3) .
Mn1 C41 2.533(6) .
Mn1 C41X 2.544(6) .
Si1 O3 1.591(5) .
Si1 C18 1.885(5) .
Si1 C19 1.82(5) .
Si1 C20 1.892(8) .
Si1X O3X 1.80(3) .
Si1X C18 1.762(8) .
Si1X C19X 1.792(14) .
Si1X C20X 1.68(3) .
Si2 O3 1.611(5) .
Si2 C21 1.864(12) .
Si2 C22 1.821(13) .
Si2 C23 2.062(6) .
Si2X O3X 1.67(2) .
Si2X C21X 1.845(14) .
Si2X C22X 1.846(12) .
Si2X C23 1.812(5) .
O1 C1 1.325(5) .
O2 C32 1.327(5) .
O4 C41 1.265(8) .
O4X C41X 1.270(8) .
O5 C41 1.257(8) .
O5X C41X 1.252(8) .
N1 C15 1.289(5) .
N1 C16 1.455(5) .
N2 C25 1.484(5) .
N2 C26 1.275(5) .
C1 C2 1.426(6) .
C1 C6 1.411(6) .
C2 C3 1.393(6) .
C2 C7 1.525(6) .
C3 C4 1.398(7) .
C4 C5 1.369(6) .
C4 C11 1.550(6) .
C5 C6 1.419(6) .
C6 C15 1.426(6) .
C7 C8 1.544(6) .
C7 C9 1.538(6) .
C7 C10 1.529(6) .
C11 C12 1.522(7) .
C11 C13 1.522(7) .
C11 C14 1.539(6) .
C16 C17 1.528(6) .
C17 C18 1.514(6) .
C23 C24 1.514(7) .
C24 C25 1.520(5) .
C26 C27 1.459(5) .
C27 C28 1.398(6) .
C27 C32 1.418(5) .
C28 C29 1.379(6) .
C29 C30 1.404(6) .
C29 C33 1.535(6) .
C30 C31 1.398(6) .
C31 C32 1.418(6) .
C31 C37 1.539(5) .
C33 C34 1.527(12) .
C33 C34X 1.538(13) .
C33 C35 1.457(12) .
C33 C35X 1.577(13) .
C33 C36 1.507(15) .
C33 C36X 1.513(15) .
C37 C38 1.526(7) .
C37 C39 1.534(6) .
C37 C40 1.533(6) .
C41 C42 1.494(6) .
C41X C42X 1.493(6) .
C44 C45 1.3900 .
C44 C43 1.3900 .
C45 C45 1.721(8) 3_675
C45 C46 1.3900 .
C46 C47 1.3900 .
C47 C42 1.3900 .
C42 C43 1.3900 .
C47X C42X 1.3900 .
C47X C46X 1.3900 .
C42X C43X 1.3900 .
C43X C44X 1.3900 .
C44X C45X 1.3900 .
C45X C45X 1.796(8) 3_675
C45X C46X 1.3900 .
